data_4121143
loop_
_publ_author_name
'Ie-Rang Jeon'
'Jesse G. Park'
'Dianne J. Xiao'
'T. David Harris'

_publ_contact_author
;
        T. David Harris
        Department of Chemistry
    Northwestern University
    2145 Sheridan Road
    Evanston, IL 60201-3113
    USA
;
_publ_contact_author_email dharris@northwestern.edu
_publ_contact_author_phone '(1)847 467 4176'
_publ_section_title
;
 An Azophenine Radical-Bridged Fe2 Single-Molecule Magnet with Record
 Magnetic Exchange Coupling
;
_journal_name_full 'Journal of the American Chemical Society'
_journal_page_first 16845
_journal_page_last 16848
_journal_paper_doi 10.1021/ja409927v
_journal_volume 135
_journal_year 2013
_chemical_formula_moiety 'C66 H58 Fe2 N12, C F3 O3 S, 6(C2 H3 N)'
_chemical_formula_sum 'C79 H76 F3 Fe2 N18 O3 S'
_chemical_formula_weight 1526.34
_chemical_name_systematic
;
 ?
;
_space_group_IT_number 148
_symmetry_cell_setting trigonal
_symmetry_space_group_name_Hall '-R 3'
_symmetry_space_group_name_H-M 'R -3 :H'
_atom_sites_solution_hydrogens geom
_atom_sites_solution_primary direct
_atom_sites_solution_secondary difmap
_audit_creation_method SHELXL-97
_cell_angle_alpha 90.00
_cell_angle_beta 90.00
_cell_angle_gamma 120.00
_cell_formula_units_Z 9
_cell_length_a 35.9492(8)
_cell_length_b 35.9492(8)
_cell_length_c 14.0374(4)
_cell_measurement_reflns_used 5296
_cell_measurement_temperature 100(2)
_cell_measurement_theta_max 64.46
_cell_measurement_theta_min 3.45
_cell_volume 15710.7(7)
_computing_cell_refinement 'Bruker SAINT'
_computing_data_collection 'Bruker APEX2'
_computing_data_reduction 'Bruker SAINT'
_computing_publication_material 'WinGX (Farrugia, 1999)'
_computing_structure_refinement 'SHELXL-97 (Sheldrick, 2008)'
_computing_structure_solution SIR92
_diffrn_ambient_temperature 100(2)
_diffrn_measured_fraction_theta_full 0.995
_diffrn_measured_fraction_theta_max 0.995
_diffrn_measurement_device_type 'Bruker APEX-II CCD'
_diffrn_measurement_method '\f and \w scans'
_diffrn_radiation_monochromator graphite
_diffrn_radiation_source 'fine-focus sealed tube'
_diffrn_radiation_type CuK\a
_diffrn_radiation_wavelength 1.54178
_diffrn_reflns_av_R_equivalents 0.0570
_diffrn_reflns_av_sigmaI/netI 0.0333
_diffrn_reflns_limit_h_max 41
_diffrn_reflns_limit_h_min -42
_diffrn_reflns_limit_k_max 38
_diffrn_reflns_limit_k_min -42
_diffrn_reflns_limit_l_max 16
_diffrn_reflns_limit_l_min -16
_diffrn_reflns_number 38426
_diffrn_reflns_theta_full 65.19
_diffrn_reflns_theta_max 65.19
_diffrn_reflns_theta_min 2.46
_exptl_absorpt_coefficient_mu 4.219
_exptl_absorpt_correction_T_max 0.9590
_exptl_absorpt_correction_T_min 0.9204
_exptl_absorpt_correction_type empirical
_exptl_absorpt_process_details sadabs
_exptl_crystal_colour 'dark blue'
_exptl_crystal_density_diffrn 1.452
_exptl_crystal_description 'square plate'
_exptl_crystal_F_000 7155
_exptl_crystal_size_max 0.02
_exptl_crystal_size_mid 0.02
_exptl_crystal_size_min 0.01
_platon_squeeze_details
;
The unit cell contains 36 acetonitrile molecules which have been treated 
as a diffuse contribution to the overall scattering without specific atom 
positions by SQUEEZE/PLATON.
These molecules were included in the final molecular formula directly.
;
_refine_diff_density_max 0.823
_refine_diff_density_min -1.703
_refine_diff_density_rms 0.094
_refine_ls_extinction_method none
_refine_ls_goodness_of_fit_ref 1.080
_refine_ls_hydrogen_treatment constr
_refine_ls_matrix_type full
_refine_ls_number_parameters 425
_refine_ls_number_reflns 5948
_refine_ls_number_restraints 2
_refine_ls_restrained_S_all 1.080
_refine_ls_R_factor_all 0.0799
_refine_ls_R_factor_gt 0.0694
_refine_ls_shift/su_max 0.001
_refine_ls_shift/su_mean 0.000
_refine_ls_structure_factor_coef Fsqd
_refine_ls_weighting_details 'calc w=1/[\s^2^(Fo^2^)+(0.1158P)^2^+50.9264P] where P=(Fo^2^+2Fc^2^)/3'
_refine_ls_weighting_scheme calc
_refine_ls_wR_factor_gt 0.1869
_refine_ls_wR_factor_ref 0.1955
_reflns_number_gt 4908
_reflns_number_total 5948
_reflns_threshold_expression >2\s(I)
_cod_data_source_file ja409927v_si_003.cif
_cod_data_source_block compound_2
_cod_original_sg_symbol_H-M 'R -3'
_cod_database_code 4121143

loop_
_symmetry_equiv_pos_as_xyz
'x, y, z'
'-y, x-y, z'
'-x+y, -x, z'
'x+2/3, y+1/3, z+1/3'
'-y+2/3, x-y+1/3, z+1/3'
'-x+y+2/3, -x+1/3, z+1/3'
'x+1/3, y+2/3, z+2/3'
'-y+1/3, x-y+2/3, z+2/3'
'-x+y+1/3, -x+2/3, z+2/3'
'-x, -y, -z'
'y, -x+y, -z'
'x-y, x, -z'
'-x+2/3, -y+1/3, -z+1/3'
'y+2/3, -x+y+1/3, -z+1/3'
'x-y+2/3, x+1/3, -z+1/3'
'-x+1/3, -y+2/3, -z+2/3'
'y+1/3, -x+y+2/3, -z+2/3'
'x-y+1/3, x+2/3, -z+2/3'

loop_
_atom_site_label
_atom_site_type_symbol
_atom_site_fract_x
_atom_site_fract_y
_atom_site_fract_z
_atom_site_U_iso_or_equiv
_atom_site_adp_type
_atom_site_occupancy
_atom_site_symmetry_multiplicity
_atom_site_calc_flag
_atom_site_refinement_flags
C1 C 0.31117(11) 0.18181(11) 0.7220(2) 0.0256(7) Uani 1 1 d .
H1 H 0.2962 0.1919 0.7599 0.031 Uiso 1 1 calc R
C2 C 0.37752(11) 0.19447(11) 0.6434(2) 0.0255(7) Uani 1 1 d .
C3 C 0.35375(11) 0.20970(11) 0.7003(2) 0.0252(7) Uani 1 1 d .
C4 C 0.44481(12) 0.21469(11) 0.5681(3) 0.0312(8) Uani 1 1 d .
C5 C 0.43257(13) 0.20219(12) 0.4733(3) 0.0355(9) Uani 1 1 d .
H5 H 0.4048 0.1957 0.4523 0.043 Uiso 1 1 calc R
C6 C 0.46059(14) 0.19924(14) 0.4101(3) 0.0437(10) Uani 1 1 d .
H6 H 0.4520 0.1909 0.3460 0.052 Uiso 1 1 calc R
C7 C 0.50096(15) 0.20833(15) 0.4399(3) 0.0489(11) Uani 1 1 d .
H7 H 0.5201 0.2063 0.3962 0.059 Uiso 1 1 calc R
C8 C 0.51352(14) 0.22028(14) 0.5331(3) 0.0441(10) Uani 1 1 d .
H8 H 0.5413 0.2265 0.5535 0.053 Uiso 1 1 calc R
C9 C 0.48546(13) 0.22316(12) 0.5972(3) 0.0359(9) Uani 1 1 d .
H9 H 0.4941 0.2310 0.6615 0.043 Uiso 1 1 calc R
C10 C 0.35602(11) 0.26781(11) 0.7855(3) 0.0296(8) Uani 1 1 d .
C11 C 0.34813(14) 0.29961(14) 0.7522(3) 0.0402(9) Uani 1 1 d .
H11 H 0.3554 0.3096 0.6885 0.048 Uiso 1 1 calc R
C12 C 0.32964(15) 0.31701(15) 0.8119(3) 0.0462(11) Uani 1 1 d .
H12 H 0.3250 0.3392 0.7891 0.055 Uiso 1 1 calc R
C13 C 0.31811(14) 0.30200(15) 0.9037(3) 0.0475(11) Uani 1 1 d .
H13 H 0.3046 0.3132 0.9435 0.057 Uiso 1 1 calc R
C14 C 0.32618(15) 0.27084(14) 0.9378(3) 0.0460(11) Uani 1 1 d .
H14 H 0.3189 0.2611 1.0016 0.055 Uiso 1 1 calc R
C15 C 0.34492(13) 0.25359(13) 0.8789(3) 0.0374(9) Uani 1 1 d .
H15 H 0.3502 0.2319 0.9027 0.045 Uiso 1 1 calc R
C16 C 0.44862(13) 0.36154(12) 0.8112(3) 0.0354(9) Uani 1 1 d .
H16 H 0.4255 0.3391 0.8455 0.042 Uiso 1 1 calc R
C17 C 0.47245(14) 0.40084(13) 0.8550(3) 0.0388(9) Uani 1 1 d .
H17 H 0.4663 0.4052 0.9185 0.047 Uiso 1 1 calc R
C18 C 0.50554(14) 0.43386(13) 0.8047(3) 0.0428(10) Uani 1 1 d .
H18 H 0.5219 0.4615 0.8324 0.051 Uiso 1 1 calc R
C19 C 0.51453(13) 0.42613(13) 0.7135(3) 0.0398(9) Uani 1 1 d .
H19 H 0.5373 0.4482 0.6779 0.048 Uiso 1 1 calc R
C20 C 0.48951(12) 0.38526(12) 0.6750(3) 0.0331(8) Uani 1 1 d .
C21 C 0.49824(13) 0.37415(12) 0.5778(3) 0.0374(9) Uani 1 1 d .
H21A H 0.4765 0.3729 0.5325 0.045 Uiso 1 1 calc R
H21B H 0.5269 0.3969 0.5559 0.045 Uiso 1 1 calc R
C22 C 0.53528(13) 0.33470(13) 0.6240(3) 0.0418(10) Uani 1 1 d .
H22A H 0.5601 0.3640 0.6151 0.050 Uiso 1 1 calc R
H22B H 0.5422 0.3143 0.5924 0.050 Uiso 1 1 calc R
C23 C 0.52885(13) 0.32471(12) 0.7286(3) 0.0395(9) Uani 1 1 d .
C24 C 0.56391(16) 0.33999(14) 0.7897(4) 0.0516(12) Uani 1 1 d .
H24 H 0.5922 0.3575 0.7659 0.062 Uiso 1 1 calc R
C25 C 0.55725(17) 0.32954(16) 0.8855(4) 0.0572(13) Uani 1 1 d .
H25 H 0.5808 0.3404 0.9283 0.069 Uiso 1 1 calc R
C26 C 0.51587(17) 0.30310(15) 0.9180(3) 0.0519(12) Uani 1 1 d .
H26 H 0.5104 0.2952 0.9833 0.062 Uiso 1 1 calc R
C27 C 0.48280(15) 0.28850(13) 0.8525(3) 0.0408(10) Uani 1 1 d .
H27 H 0.4543 0.2702 0.8744 0.049 Uiso 1 1 calc R
C28 C 0.49139(13) 0.31638(13) 0.4797(3) 0.0392(9) Uani 1 1 d .
H28A H 0.4992 0.2936 0.4754 0.047 Uiso 1 1 calc R
H28B H 0.5108 0.3402 0.4370 0.047 Uiso 1 1 calc R
C29 C 0.44539(13) 0.29859(12) 0.4475(3) 0.0345(9) Uani 1 1 d .
C30 C 0.43419(14) 0.29091(13) 0.3517(3) 0.0417(10) Uani 1 1 d .
H30 H 0.4557 0.2988 0.3043 0.050 Uiso 1 1 calc R
C31 C 0.39152(15) 0.27169(15) 0.3264(3) 0.0456(10) Uani 1 1 d .
H31 H 0.3831 0.2655 0.2615 0.055 Uiso 1 1 calc R
C32 C 0.36087(15) 0.26142(14) 0.3973(3) 0.0415(10) Uani 1 1 d .
H32 H 0.3313 0.2485 0.3816 0.050 Uiso 1 1 calc R
C33 C 0.37421(13) 0.27027(12) 0.4902(3) 0.0340(8) Uani 1 1 d .
H33 H 0.3531 0.2628 0.5385 0.041 Uiso 1 1 calc R
C34 C 0.6693(2) 0.5617(2) 0.5839(5) 0.0736(16) Uani 1 1 d .
H34A H 0.6868 0.5502 0.6101 0.110 Uiso 1 1 calc R
H34B H 0.6717 0.5849 0.6249 0.110 Uiso 1 1 calc R
H34C H 0.6795 0.5729 0.5197 0.110 Uiso 1 1 calc R
C35 C 0.6278(2) 0.5301(3) 0.5796(4) 0.099(3) Uani 1 1 d .
C36 C 0.5164(4) 0.5276(4) 0.5373(5) 0.233(5) Uani 0.50 1 d PD
N1 N 0.41964(9) 0.22314(9) 0.6316(2) 0.0278(6) Uani 1 1 d .
N2 N 0.37683(10) 0.25221(9) 0.7256(2) 0.0276(6) Uani 1 1 d .
N3 N 0.45650(10) 0.35337(10) 0.7221(2) 0.0339(7) Uani 1 1 d .
N4 N 0.49695(10) 0.33210(10) 0.5780(2) 0.0349(7) Uani 1 1 d .
N5 N 0.48873(11) 0.29878(10) 0.7600(2) 0.0356(7) Uani 1 1 d .
N6 N 0.41563(11) 0.28893(10) 0.5160(2) 0.0326(7) Uani 1 1 d .
N7 N 0.5928(3) 0.5037(4) 0.5762(6) 0.241(8) Uani 1 1 d .
O4 O 0.5427(9) 0.5135(12) 0.584(3) 0.68(3) Uani 0.50 1 d P
O5 O 0.4918(7) 0.5249(7) 0.5961(18) 0.51(2) Uani 0.50 1 d P
O6 O 0.5449(5) 0.5672(6) 0.4893(8) 0.287(8) Uani 0.50 1 d P
F1 F 0.5427(9) 0.5135(12) 0.584(3) 0.68(3) Uani 0.50 1 d PD
F2 F 0.4918(7) 0.5249(7) 0.5961(18) 0.51(2) Uani 0.50 1 d PD
F3 F 0.5449(5) 0.5672(6) 0.4893(8) 0.287(8) Uani 0.50 1 d P
S2 S 0.5164(4) 0.5276(4) 0.5373(5) 0.233(5) Uani 0.50 1 d P
Fe1 Fe 0.436115(18) 0.286638(17) 0.66451(4) 0.0283(2) Uani 1 1 d .

loop_
_atom_site_aniso_label
_atom_site_aniso_U_11
_atom_site_aniso_U_22
_atom_site_aniso_U_33
_atom_site_aniso_U_23
_atom_site_aniso_U_13
_atom_site_aniso_U_12
C1 0.0287(18) 0.0266(18) 0.0245(17) -0.0022(14) 0.0006(14) 0.0161(15)
C2 0.0308(18) 0.0258(18) 0.0221(17) -0.0003(13) -0.0016(14) 0.0160(15)
C3 0.0302(18) 0.0267(17) 0.0200(16) -0.0005(13) -0.0009(13) 0.0153(15)
C4 0.032(2) 0.0228(18) 0.035(2) -0.0003(15) 0.0059(15) 0.0107(15)
C5 0.035(2) 0.033(2) 0.034(2) -0.0018(16) 0.0034(16) 0.0138(17)
C6 0.045(2) 0.046(2) 0.035(2) -0.0065(18) 0.0077(18) 0.019(2)
C7 0.048(3) 0.053(3) 0.047(3) -0.012(2) 0.009(2) 0.027(2)
C8 0.037(2) 0.046(2) 0.053(3) -0.003(2) 0.0076(19) 0.023(2)
C9 0.039(2) 0.032(2) 0.038(2) -0.0054(16) 0.0014(17) 0.0185(17)
C10 0.0253(18) 0.0264(18) 0.0307(19) -0.0062(14) 0.0020(14) 0.0082(15)
C11 0.049(2) 0.042(2) 0.036(2) -0.0032(17) 0.0017(18) 0.028(2)
C12 0.051(3) 0.048(3) 0.053(3) -0.011(2) -0.003(2) 0.035(2)
C13 0.036(2) 0.052(3) 0.052(3) -0.021(2) 0.0038(19) 0.020(2)
C14 0.051(3) 0.038(2) 0.038(2) -0.0057(18) 0.0133(19) 0.015(2)
C15 0.043(2) 0.033(2) 0.032(2) -0.0039(16) 0.0065(17) 0.0151(18)
C16 0.038(2) 0.0281(19) 0.037(2) -0.0036(16) 0.0010(17) 0.0145(17)
C17 0.046(2) 0.037(2) 0.033(2) -0.0056(17) -0.0031(18) 0.0206(19)
C18 0.048(2) 0.028(2) 0.047(2) -0.0070(17) -0.0055(19) 0.0146(19)
C19 0.034(2) 0.030(2) 0.044(2) -0.0017(17) 0.0001(18) 0.0085(17)
C20 0.032(2) 0.0243(18) 0.039(2) 0.0017(15) 0.0030(16) 0.0111(16)
C21 0.041(2) 0.0243(19) 0.038(2) 0.0016(16) 0.0056(17) 0.0088(17)
C22 0.030(2) 0.033(2) 0.052(3) -0.0023(18) 0.0055(18) 0.0085(17)
C23 0.035(2) 0.0262(19) 0.053(3) -0.0060(17) -0.0032(18) 0.0128(17)
C24 0.044(3) 0.034(2) 0.069(3) -0.006(2) -0.015(2) 0.014(2)
C25 0.062(3) 0.045(3) 0.067(3) -0.015(2) -0.028(3) 0.028(2)
C26 0.072(3) 0.046(3) 0.046(3) -0.006(2) -0.015(2) 0.035(3)
C27 0.052(3) 0.034(2) 0.038(2) -0.0015(17) -0.0037(19) 0.0224(19)
C28 0.039(2) 0.034(2) 0.038(2) 0.0004(17) 0.0129(17) 0.0134(18)
C29 0.040(2) 0.0272(19) 0.034(2) 0.0040(15) 0.0089(16) 0.0154(17)
C30 0.048(2) 0.042(2) 0.031(2) 0.0053(17) 0.0108(17) 0.019(2)
C31 0.057(3) 0.052(3) 0.028(2) 0.0070(18) 0.0022(19) 0.027(2)
C32 0.048(2) 0.047(2) 0.034(2) 0.0058(18) 0.0011(18) 0.027(2)
C33 0.037(2) 0.033(2) 0.032(2) 0.0036(16) 0.0055(16) 0.0182(17)
C34 0.080(4) 0.083(4) 0.072(4) -0.003(3) -0.008(3) 0.052(4)
C35 0.068(4) 0.153(7) 0.050(3) 0.043(4) 0.004(3) 0.037(5)
C36 0.356(13) 0.365(13) 0.126(5) 0.009(6) 0.013(6) 0.292(12)
N1 0.0265(15) 0.0245(15) 0.0301(16) -0.0040(12) 0.0027(12) 0.0111(13)
N2 0.0331(16) 0.0226(14) 0.0265(15) -0.0019(12) 0.0046(12) 0.0135(13)
N3 0.0362(18) 0.0254(16) 0.0363(18) -0.0041(13) 0.0011(14) 0.0124(14)
N4 0.0350(17) 0.0277(16) 0.0370(18) 0.0022(13) 0.0080(14) 0.0121(14)
N5 0.0399(19) 0.0273(16) 0.0387(19) -0.0068(13) -0.0036(14) 0.0160(15)
N6 0.0384(18) 0.0280(16) 0.0316(17) 0.0016(13) 0.0063(14) 0.0166(14)
N7 0.084(5) 0.325(15) 0.126(7) 0.142(9) -0.023(5) -0.041(7)
O4 0.47(4) 0.86(7) 0.92(7) 0.45(6) 0.06(4) 0.49(5)
O5 0.35(2) 0.42(3) 0.50(3) -0.19(2) 0.28(2) 0.012(18)
O6 0.393(19) 0.46(2) 0.191(10) 0.100(12) 0.057(11) 0.351(19)
F1 0.47(4) 0.86(7) 0.92(7) 0.45(6) 0.06(4) 0.49(5)
F2 0.35(2) 0.42(3) 0.50(3) -0.19(2) 0.28(2) 0.012(18)
F3 0.393(19) 0.46(2) 0.191(10) 0.100(12) 0.057(11) 0.351(19)
S2 0.356(13) 0.365(13) 0.126(5) 0.009(6) 0.013(6) 0.292(12)
Fe1 0.0302(3) 0.0231(3) 0.0276(3) -0.0014(2) 0.0039(2) 0.0103(2)

loop_
_atom_type_symbol
_atom_type_description
_atom_type_scat_dispersion_real
_atom_type_scat_dispersion_imag
_atom_type_scat_source
C C 0.0181 0.0091 'International Tables Vol C Tables 4.2.6.8 and 6.1.1.4'
H H 0.0000 0.0000 'International Tables Vol C Tables 4.2.6.8 and 6.1.1.4'
N N 0.0311 0.0180 'International Tables Vol C Tables 4.2.6.8 and 6.1.1.4'
O O 0.0492 0.0322 'International Tables Vol C Tables 4.2.6.8 and 6.1.1.4'
F F 0.0727 0.0534 'International Tables Vol C Tables 4.2.6.8 and 6.1.1.4'
S S 0.3331 0.5567 'International Tables Vol C Tables 4.2.6.8 and 6.1.1.4'
Fe Fe -1.1336 3.1974 'International Tables Vol C Tables 4.2.6.8 and 6.1.1.4'

loop_
_geom_angle_atom_site_label_1
_geom_angle_atom_site_label_2
_geom_angle_atom_site_label_3
_geom_angle
_geom_angle_site_symmetry_1
_geom_angle_site_symmetry_3
C3 C1 C2 122.4(3) . 13_556
C3 C1 H1 118.8 . .
C2 C1 H1 118.8 13_556 .
N1 C2 C1 126.7(3) . 13_556
N1 C2 C3 115.1(3) . .
C1 C2 C3 118.1(3) 13_556 .
N2 C3 C1 125.8(3) . .
N2 C3 C2 114.7(3) . .
C1 C3 C2 119.5(3) . .
C9 C4 C5 118.3(3) . .
C9 C4 N1 118.9(3) . .
C5 C4 N1 122.5(3) . .
C6 C5 C4 120.6(4) . .
C6 C5 H5 119.7 . .
C4 C5 H5 119.7 . .
C7 C6 C5 120.3(4) . .
C7 C6 H6 119.8 . .
C5 C6 H6 119.8 . .
C8 C7 C6 120.1(4) . .
C8 C7 H7 119.9 . .
C6 C7 H7 119.9 . .
C7 C8 C9 119.9(4) . .
C7 C8 H8 120.0 . .
C9 C8 H8 120.0 . .
C8 C9 C4 120.8(4) . .
C8 C9 H9 119.6 . .
C4 C9 H9 119.6 . .
C11 C10 C15 118.7(3) . .
C11 C10 N2 119.5(3) . .
C15 C10 N2 121.7(3) . .
C10 C11 C12 120.4(4) . .
C10 C11 H11 119.8 . .
C12 C11 H11 119.8 . .
C13 C12 C11 120.2(4) . .
C13 C12 H12 119.9 . .
C11 C12 H12 119.9 . .
C14 C13 C12 119.9(4) . .
C14 C13 H13 120.0 . .
C12 C13 H13 120.0 . .
C13 C14 C15 120.2(4) . .
C13 C14 H14 119.9 . .
C15 C14 H14 119.9 . .
C10 C15 C14 120.6(4) . .
C10 C15 H15 119.7 . .
C14 C15 H15 119.7 . .
N3 C16 C17 123.2(4) . .
N3 C16 H16 118.4 . .
C17 C16 H16 118.4 . .
C16 C17 C18 118.6(4) . .
C16 C17 H17 120.7 . .
C18 C17 H17 120.7 . .
C19 C18 C17 119.2(4) . .
C19 C18 H18 120.4 . .
C17 C18 H18 120.4 . .
C18 C19 C20 118.6(4) . .
C18 C19 H19 120.7 . .
C20 C19 H19 120.7 . .
N3 C20 C19 122.7(4) . .
N3 C20 C21 115.7(3) . .
C19 C20 C21 121.6(3) . .
N4 C21 C20 111.4(3) . .
N4 C21 H21A 109.3 . .
C20 C21 H21A 109.3 . .
N4 C21 H21B 109.3 . .
C20 C21 H21B 109.3 . .
H21A C21 H21B 108.0 . .
N4 C22 C23 112.6(3) . .
N4 C22 H22A 109.1 . .
C23 C22 H22A 109.1 . .
N4 C22 H22B 109.1 . .
C23 C22 H22B 109.1 . .
H22A C22 H22B 107.8 . .
N5 C23 C24 121.3(4) . .
N5 C23 C22 118.1(4) . .
C24 C23 C22 120.5(4) . .
C25 C24 C23 119.5(5) . .
C25 C24 H24 120.3 . .
C23 C24 H24 120.3 . .
C26 C25 C24 119.2(4) . .
C26 C25 H25 120.4 . .
C24 C25 H25 120.4 . .
C27 C26 C25 117.8(5) . .
C27 C26 H26 121.1 . .
C25 C26 H26 121.1 . .
N5 C27 C26 123.6(4) . .
N5 C27 H27 118.2 . .
C26 C27 H27 118.2 . .
N4 C28 C29 110.7(3) . .
N4 C28 H28A 109.5 . .
C29 C28 H28A 109.5 . .
N4 C28 H28B 109.5 . .
C29 C28 H28B 109.5 . .
H28A C28 H28B 108.1 . .
N6 C29 C30 121.7(4) . .
N6 C29 C28 117.1(4) . .
C30 C29 C28 121.2(3) . .
C31 C30 C29 119.2(4) . .
C31 C30 H30 120.4 . .
C29 C30 H30 120.4 . .
C30 C31 C32 119.0(4) . .
C30 C31 H31 120.5 . .
C32 C31 H31 120.5 . .
C33 C32 C31 118.7(4) . .
C33 C32 H32 120.7 . .
C31 C32 H32 120.7 . .
N6 C33 C32 123.1(4) . .
N6 C33 H33 118.5 . .
C32 C33 H33 118.5 . .
C35 C34 H34A 109.5 . .
C35 C34 H34B 109.5 . .
H34A C34 H34B 109.5 . .
C35 C34 H34C 109.5 . .
H34A C34 H34C 109.5 . .
H34B C34 H34C 109.5 . .
N7 C35 C34 179.6(14) . .
O5 C36 O4 104.5(17) . .
O5 C36 O6 123.1(15) . .
O4 C36 O6 107.1(15) . .
O5 C36 S2 103.7(15) . 10_666
O4 C36 S2 93.0(19) . 10_666
O6 C36 S2 120.4(9) . 10_666
O5 C36 C36 103.7(15) . 10_666
O4 C36 C36 93.0(19) . 10_666
O6 C36 C36 120.4(9) . 10_666
S2 C36 C36 0.0(13) 10_666 10_666
C2 N1 C4 120.6(3) . .
C2 N1 Fe1 113.7(2) . .
C4 N1 Fe1 120.7(2) . .
C3 N2 C10 116.8(3) . .
C3 N2 Fe1 115.7(2) . .
C10 N2 Fe1 127.4(2) . .
C20 N3 C16 117.6(3) . .
C20 N3 Fe1 114.0(2) . .
C16 N3 Fe1 124.5(3) . .
C28 N4 C22 112.2(3) . .
C28 N4 C21 108.6(3) . .
C22 N4 C21 112.4(3) . .
C28 N4 Fe1 108.9(2) . .
C22 N4 Fe1 109.6(2) . .
C21 N4 Fe1 104.9(2) . .
C27 N5 C23 118.6(4) . .
C27 N5 Fe1 122.7(3) . .
C23 N5 Fe1 117.5(3) . .
C33 N6 C29 118.4(3) . .
C33 N6 Fe1 122.7(2) . .
C29 N6 Fe1 116.3(3) . .
N2 Fe1 N1 78.01(11) . .
N2 Fe1 N5 113.69(13) . .
N1 Fe1 N5 95.61(12) . .
N2 Fe1 N6 98.69(12) . .
N1 Fe1 N6 85.17(12) . .
N5 Fe1 N6 147.09(13) . .
N2 Fe1 N3 100.25(11) . .
N1 Fe1 N3 171.46(12) . .
N5 Fe1 N3 77.34(12) . .
N6 Fe1 N3 103.37(12) . .
N2 Fe1 N4 168.42(12) . .
N1 Fe1 N4 107.76(11) . .
N5 Fe1 N4 76.24(12) . .
N6 Fe1 N4 72.27(12) . .
N3 Fe1 N4 75.50(11) . .

loop_
_geom_bond_atom_site_label_1
_geom_bond_atom_site_label_2
_geom_bond_distance
_geom_bond_site_symmetry_2
C1 C3 1.381(5) .
C1 C2 1.411(5) 13_556
C1 H1 0.9500 .
C2 N1 1.350(5) .
C2 C1 1.411(5) 13_556
C2 C3 1.461(5) .
C3 N2 1.372(5) .
C4 C9 1.397(6) .
C4 C5 1.403(5) .
C4 N1 1.407(5) .
C5 C6 1.386(6) .
C5 H5 0.9500 .
C6 C7 1.383(7) .
C6 H6 0.9500 .
C7 C8 1.380(7) .
C7 H7 0.9500 .
C8 C9 1.394(6) .
C8 H8 0.9500 .
C9 H9 0.9500 .
C10 C11 1.389(6) .
C10 C15 1.391(5) .
C10 N2 1.414(5) .
C11 C12 1.396(6) .
C11 H11 0.9500 .
C12 C13 1.380(7) .
C12 H12 0.9500 .
C13 C14 1.376(7) .
C13 H13 0.9500 .
C14 C15 1.393(6) .
C14 H14 0.9500 .
C15 H15 0.9500 .
C16 N3 1.347(5) .
C16 C17 1.378(6) .
C16 H16 0.9500 .
C17 C18 1.383(6) .
C17 H17 0.9500 .
C18 C19 1.381(6) .
C18 H18 0.9500 .
C19 C20 1.392(5) .
C19 H19 0.9500 .
C20 N3 1.341(5) .
C20 C21 1.499(6) .
C21 N4 1.489(5) .
C21 H21A 0.9900 .
C21 H21B 0.9900 .
C22 N4 1.482(5) .
C22 C23 1.501(6) .
C22 H22A 0.9900 .
C22 H22B 0.9900 .
C23 N5 1.341(5) .
C23 C24 1.391(6) .
C24 C25 1.384(7) .
C24 H24 0.9500 .
C25 C26 1.382(8) .
C25 H25 0.9500 .
C26 C27 1.382(6) .
C26 H26 0.9500 .
C27 N5 1.338(5) .
C27 H27 0.9500 .
C28 N4 1.467(5) .
C28 C29 1.513(6) .
C28 H28A 0.9900 .
C28 H28B 0.9900 .
C29 N6 1.348(5) .
C29 C30 1.392(6) .
C30 C31 1.377(6) .
C30 H30 0.9500 .
C31 C32 1.390(6) .
C31 H31 0.9500 .
C32 C33 1.371(6) .
C32 H32 0.9500 .
C33 N6 1.342(5) .
C33 H33 0.9500 .
C34 C35 1.350(10) .
C34 H34A 0.9800 .
C34 H34B 0.9800 .
C34 H34C 0.9800 .
C35 N7 1.136(10) .
C36 O5 1.177(12) .
C36 O4 1.436(14) .
C36 O6 1.439(17) .
C36 S2 2.02(2) 10_666
C36 C36 2.02(2) 10_666
N1 Fe1 2.103(3) .
N2 Fe1 2.042(3) .
N3 Fe1 2.277(3) .
N4 Fe1 2.314(3) .
N5 Fe1 2.177(3) .
N6 Fe1 2.226(3) .

loop_
_geom_torsion_atom_site_label_1
_geom_torsion_atom_site_label_2
_geom_torsion_atom_site_label_3
_geom_torsion_atom_site_label_4
_geom_torsion
_geom_torsion_site_symmetry_1
C2 C1 C3 N2 177.3(3) 13_556
C2 C1 C3 C2 -1.0(6) 13_556
N1 C2 C3 N2 6.0(4) .
C1 C2 C3 N2 -177.5(3) 13_556
N1 C2 C3 C1 -175.5(3) .
C1 C2 C3 C1 1.0(5) 13_556
C9 C4 C5 C6 -1.3(6) .
N1 C4 C5 C6 172.1(4) .
C4 C5 C6 C7 0.4(6) .
C5 C6 C7 C8 0.2(7) .
C6 C7 C8 C9 0.1(7) .
C7 C8 C9 C4 -1.0(6) .
C5 C4 C9 C8 1.5(6) .
N1 C4 C9 C8 -172.1(4) .
C15 C10 C11 C12 0.4(6) .
N2 C10 C11 C12 -176.7(4) .
C10 C11 C12 C13 -1.6(7) .
C11 C12 C13 C14 2.2(7) .
C12 C13 C14 C15 -1.7(7) .
C11 C10 C15 C14 0.1(6) .
N2 C10 C15 C14 177.1(4) .
C13 C14 C15 C10 0.5(6) .
N3 C16 C17 C18 1.4(6) .
C16 C17 C18 C19 -2.0(6) .
C17 C18 C19 C20 0.7(6) .
C18 C19 C20 N3 1.4(6) .
C18 C19 C20 C21 -178.1(4) .
N3 C20 C21 N4 -45.1(5) .
C19 C20 C21 N4 134.4(4) .
N4 C22 C23 N5 27.2(5) .
N4 C22 C23 C24 -156.5(4) .
N5 C23 C24 C25 -2.3(7) .
C22 C23 C24 C25 -178.5(4) .
C23 C24 C25 C26 1.7(7) .
C24 C25 C26 C27 -0.4(7) .
C25 C26 C27 N5 -0.4(7) .
N4 C28 C29 N6 -17.5(5) .
N4 C28 C29 C30 165.1(4) .
N6 C29 C30 C31 -2.1(6) .
C28 C29 C30 C31 175.1(4) .
C29 C30 C31 C32 1.5(6) .
C30 C31 C32 C33 -0.9(6) .
C31 C32 C33 N6 0.9(6) .
C1 C2 N1 C4 12.4(5) 13_556
C3 C2 N1 C4 -171.4(3) .
C1 C2 N1 Fe1 167.7(3) 13_556
C3 C2 N1 Fe1 -16.2(4) .
C9 C4 N1 C2 -135.4(4) .
C5 C4 N1 C2 51.2(5) .
C9 C4 N1 Fe1 71.1(4) .
C5 C4 N1 Fe1 -102.3(4) .
C1 C3 N2 C10 5.3(5) .
C2 C3 N2 C10 -176.3(3) .
C1 C3 N2 Fe1 -170.7(3) .
C2 C3 N2 Fe1 7.7(4) .
C11 C10 N2 C3 -116.7(4) .
C15 C10 N2 C3 66.3(5) .
C11 C10 N2 Fe1 58.7(5) .
C15 C10 N2 Fe1 -118.2(3) .
C19 C20 N3 C16 -2.1(6) .
C21 C20 N3 C16 177.5(4) .
C19 C20 N3 Fe1 -161.1(3) .
C21 C20 N3 Fe1 18.4(4) .
C17 C16 N3 C20 0.7(6) .
C17 C16 N3 Fe1 157.3(3) .
C29 C28 N4 C22 158.9(3) .
C29 C28 N4 C21 -76.2(4) .
C29 C28 N4 Fe1 37.4(4) .
C23 C22 N4 C28 -145.9(3) .
C23 C22 N4 C21 91.4(4) .
C23 C22 N4 Fe1 -24.8(4) .
C20 C21 N4 C28 161.5(3) .
C20 C21 N4 C22 -73.7(4) .
C20 C21 N4 Fe1 45.3(4) .
C26 C27 N5 C23 -0.1(6) .
C26 C27 N5 Fe1 -167.0(3) .
C24 C23 N5 C27 1.5(6) .
C22 C23 N5 C27 177.8(4) .
C24 C23 N5 Fe1 169.0(3) .
C22 C23 N5 Fe1 -14.7(5) .
C32 C33 N6 C29 -1.4(6) .
C32 C33 N6 Fe1 -162.2(3) .
C30 C29 N6 C33 2.1(6) .
C28 C29 N6 C33 -175.3(3) .
C30 C29 N6 Fe1 164.0(3) .
C28 C29 N6 Fe1 -13.4(4) .
C3 N2 Fe1 N1 -12.4(2) .
C10 N2 Fe1 N1 172.1(3) .
C3 N2 Fe1 N5 -103.3(3) .
C10 N2 Fe1 N5 81.2(3) .
C3 N2 Fe1 N6 70.8(3) .
C10 N2 Fe1 N6 -104.7(3) .
C3 N2 Fe1 N3 176.2(2) .
C10 N2 Fe1 N3 0.6(3) .
C3 N2 Fe1 N4 108.8(6) .
C10 N2 Fe1 N4 -66.7(7) .
C2 N1 Fe1 N2 15.6(2) .
C4 N1 Fe1 N2 170.7(3) .
C2 N1 Fe1 N5 128.6(2) .
C4 N1 Fe1 N5 -76.2(3) .
C2 N1 Fe1 N6 -84.4(2) .
C4 N1 Fe1 N6 70.8(3) .
C2 N1 Fe1 N3 94.7(8) .
C4 N1 Fe1 N3 -110.1(8) .
C2 N1 Fe1 N4 -154.1(2) .
C4 N1 Fe1 N4 1.1(3) .
C27 N5 Fe1 N2 -6.6(3) .
C23 N5 Fe1 N2 -173.6(3) .
C27 N5 Fe1 N1 -86.0(3) .
C23 N5 Fe1 N1 107.0(3) .
C27 N5 Fe1 N6 -175.7(3) .
C23 N5 Fe1 N6 17.2(4) .
C27 N5 Fe1 N3 89.2(3) .
C23 N5 Fe1 N3 -77.9(3) .
C27 N5 Fe1 N4 167.1(3) .
C23 N5 Fe1 N4 0.1(3) .
C33 N6 Fe1 N2 -0.6(3) .
C29 N6 Fe1 N2 -161.7(3) .
C33 N6 Fe1 N1 76.4(3) .
C29 N6 Fe1 N1 -84.7(3) .
C33 N6 Fe1 N5 169.3(3) .
C29 N6 Fe1 N5 8.2(4) .
C33 N6 Fe1 N3 -103.4(3) .
C29 N6 Fe1 N3 95.5(3) .
C33 N6 Fe1 N4 -173.2(3) .
C29 N6 Fe1 N4 25.7(3) .
C20 N3 Fe1 N2 -163.5(3) .
C16 N3 Fe1 N2 39.2(3) .
C20 N3 Fe1 N1 119.1(8) .
C16 N3 Fe1 N1 -38.3(9) .
C20 N3 Fe1 N5 84.3(3) .
C16 N3 Fe1 N5 -73.0(3) .
C20 N3 Fe1 N6 -61.9(3) .
C16 N3 Fe1 N6 140.8(3) .
C20 N3 Fe1 N4 5.5(3) .
C16 N3 Fe1 N4 -151.8(3) .
C28 N4 Fe1 N2 -73.1(7) .
C22 N4 Fe1 N2 163.8(5) .
C21 N4 Fe1 N2 42.9(7) .
C28 N4 Fe1 N1 45.3(3) .
C22 N4 Fe1 N1 -77.8(3) .
C21 N4 Fe1 N1 161.4(2) .
C28 N4 Fe1 N5 136.9(3) .
C22 N4 Fe1 N5 13.8(2) .
C21 N4 Fe1 N5 -107.1(2) .
C28 N4 Fe1 N6 -33.4(2) .
C22 N4 Fe1 N6 -156.5(3) .
C21 N4 Fe1 N6 82.6(2) .
C28 N4 Fe1 N3 -142.9(3) .
C22 N4 Fe1 N3 94.0(3) .
C21 N4 Fe1 N3 -26.8(2) .

loop_
_platon_squeeze_void_nr
_platon_squeeze_void_average_x
_platon_squeeze_void_average_y
_platon_squeeze_void_average_z
_platon_squeeze_void_volume
_platon_squeeze_void_count_electrons
_platon_squeeze_void_content
1 0.000 0.000 -0.002 647 241 ' '
2 0.333 0.667 0.643 647 241 ' '
3 0.667 0.333 0.309 647 241 ' '
